data_7041917
loop_
_publ_author_name
'Gorla, Lingaraju'
'Mart\'i-Centelles, Vicente'
'Altava, Bel\'en'
'Burguete, M. Isabel'
'Luis, Santiago V.'

_publ_section_title
;
 Cu(2+) recognition by N,N'-benzylated bis(amino amides).
;
_journal_issue 8
_journal_name_full 'Dalton transactions (Cambridge, England : 2003)'
_journal_page_first 2660
_journal_page_last 2669
_journal_paper_doi 10.1039/c6dt04756d
_journal_volume 46
_journal_year 2017
_chemical_absolute_configuration syn
_chemical_formula_moiety 'C35 H40 N4 O2'
_chemical_formula_sum 'C35 H40 N4 O2'
_chemical_formula_weight 548.71
_space_group_crystal_system monoclinic
_space_group_IT_number 4
_space_group_name_Hall 'P 2yb'
_space_group_name_H-M_alt 'P 1 21 1'
_symmetry_space_group_name_Hall 'P 2yb'
_symmetry_space_group_name_H-M 'P 1 21 1'
_atom_sites_solution_hydrogens mixed
_atom_sites_solution_primary direct
_audit_creation_date 2016-01-10
_audit_creation_method
;
Olex2 1.2
(compiled 2015.01.26 svn.r3150 for OlexSys, GUI svn.r4998)
;
_audit_update_record
;
2016-05-20 deposited with the CCDC.
2017-01-31 downloaded from the CCDC.
;
_cell_angle_alpha 90
_cell_angle_beta 98.3145(16)
_cell_angle_gamma 90
_cell_formula_units_Z 2
_cell_length_a 14.9282(3)
_cell_length_b 5.14524(8)
_cell_length_c 19.5488(3)
_cell_measurement_reflns_used 12160
_cell_measurement_temperature 293(2)
_cell_measurement_theta_max 72.3920
_cell_measurement_theta_min 4.4960
_cell_volume 1485.74(4)
_computing_cell_refinement
;
CrysAlisPro, Agilent Technologies,
Version 1.171.37.31 (release 14-01-2014 CrysAlis171 .NET)
(compiled Jan 14 2014,18:38:05)
;
_computing_data_collection
;
CrysAlisPro, Agilent Technologies,
Version 1.171.37.31 (release 14-01-2014 CrysAlis171 .NET)
(compiled Jan 14 2014,18:38:05)
;
_computing_data_reduction
;
CrysAlisPro, Agilent Technologies,
Version 1.171.37.31 (release 14-01-2014 CrysAlis171 .NET)
(compiled Jan 14 2014,18:38:05)
;
_computing_molecular_graphics 'Olex2 (Dolomanov et al., 2009)'
_computing_publication_material 'Olex2 (Dolomanov et al., 2009)'
_computing_structure_refinement 'ShelXL (Sheldrick, 2008)'
_computing_structure_solution 'ShelXS (Sheldrick, 2008)'
_diffrn_ambient_temperature 293(2)
_diffrn_detector 'CCD plate'
_diffrn_detector_area_resol_mean 10.4051
_diffrn_detector_type Atlas
_diffrn_measured_fraction_theta_full 0.999
_diffrn_measured_fraction_theta_max 0.996
_diffrn_measurement_details
;
#__ type_ start__ end____ width___ exp.time_
  1 omega -115.00  -12.10   0.7000    2.5000
omega____ theta____ kappa____ phi______ frames
    -      -40.0680  -46.0000  109.0000 147

#__ type_ start__ end____ width___ exp.time_
  2 omega -115.00  -59.70   0.7000    2.5000
omega____ theta____ kappa____ phi______ frames
    -      -40.0680 -147.0000 -117.0000 79

#__ type_ start__ end____ width___ exp.time_
  3 omega  -49.00   35.00   0.7000    2.5000
omega____ theta____ kappa____ phi______ frames
    -      -40.0680   37.0000  -90.0000 120

#__ type_ start__ end____ width___ exp.time_
  4 omega -114.00  -10.40   0.7000    2.5000
omega____ theta____ kappa____ phi______ frames
    -      -40.0680  -57.0000    0.0000 148

#__ type_ start__ end____ width___ exp.time_
  5 omega   57.00  128.40   0.7000    2.5000
omega____ theta____ kappa____ phi______ frames
    -       40.0680  178.0000 -180.0000 102

#__ type_ start__ end____ width___ exp.time_
  6 omega   72.00  177.00   0.7000   15.0000
omega____ theta____ kappa____ phi______ frames
    -      105.5400   77.0000  -90.0000 150

#__ type_ start__ end____ width___ exp.time_
  7 omega   94.00  178.00   0.7000   15.0000
omega____ theta____ kappa____ phi______ frames
    -      105.5400  125.0000 -180.0000 120

#__ type_ start__ end____ width___ exp.time_
  8 omega   73.00  176.60   0.7000   15.0000
omega____ theta____ kappa____ phi______ frames
    -      105.5400   70.0000  -29.5605 148

#__ type_ start__ end____ width___ exp.time_
  9 omega   78.00  176.70   0.7000   15.0000
omega____ theta____ kappa____ phi______ frames
    -      105.5400   45.0000   60.0000 141

#__ type_ start__ end____ width___ exp.time_
 10 omega   78.00  176.70   0.7000   15.0000
omega____ theta____ kappa____ phi______ frames
    -      105.5400   45.0000  -30.0000 141

#__ type_ start__ end____ width___ exp.time_
 11 omega   72.00  177.00   0.7000   15.0000
omega____ theta____ kappa____ phi______ frames
    -      105.5400   77.0000  -30.0000 150

#__ type_ start__ end____ width___ exp.time_
 12 omega   28.00   92.40   0.7000   15.0000
omega____ theta____ kappa____ phi______ frames
    -      105.5400  -30.0000  -60.0000 92

#__ type_ start__ end____ width___ exp.time_
 13 omega   72.00  177.00   0.7000   15.0000
omega____ theta____ kappa____ phi______ frames
    -      105.5400   77.0000  -60.0000 150

#__ type_ start__ end____ width___ exp.time_
 14 omega   75.00  177.20   0.7000   15.0000
omega____ theta____ kappa____ phi______ frames
    -      105.5400   61.0000    0.0000 146

#__ type_ start__ end____ width___ exp.time_
 15 omega   21.00  108.50   0.7000   15.0000
omega____ theta____ kappa____ phi______ frames
    -      105.5400  -94.0000  120.0000 125

#__ type_ start__ end____ width___ exp.time_
 16 omega   75.00  177.20   0.7000   15.0000
omega____ theta____ kappa____ phi______ frames
    -      105.5400   61.0000   30.0000 146

#__ type_ start__ end____ width___ exp.time_
 17 omega   94.00  178.00   0.7000   15.0000
omega____ theta____ kappa____ phi______ frames
    -      105.5400  125.0000  150.0000 120

#__ type_ start__ end____ width___ exp.time_
 18 omega   75.00  177.20   0.7000   15.0000
omega____ theta____ kappa____ phi______ frames
    -      105.5400   61.0000  -30.0000 146

#__ type_ start__ end____ width___ exp.time_
 19 omega   78.00  176.70   0.7000   15.0000
omega____ theta____ kappa____ phi______ frames
    -      105.5400   45.0000 -150.0000 141

#__ type_ start__ end____ width___ exp.time_
 20 omega   73.00  176.60   0.7000   15.0000
omega____ theta____ kappa____ phi______ frames
    -      105.5400   71.0000    6.3101 148

#__ type_ start__ end____ width___ exp.time_
 21 omega   73.00  176.60   0.7000   15.0000
omega____ theta____ kappa____ phi______ frames
    -      105.5400   72.0000   -3.7799 148

#__ type_ start__ end____ width___ exp.time_
 22 omega   75.00  177.20   0.7000   15.0000
omega____ theta____ kappa____ phi______ frames
    -      105.5400   30.0000    0.0000 146

#__ type_ start__ end____ width___ exp.time_
 23 omega -119.00   -7.00   0.7000    2.5000
omega____ theta____ kappa____ phi______ frames
    -      -40.0680  -77.0000 -180.0000 160

#__ type_ start__ end____ width___ exp.time_
 24 omega -114.00  -10.40   0.7000    2.5000
omega____ theta____ kappa____ phi______ frames
    -      -40.0680  -57.0000 -120.0000 148

#__ type_ start__ end____ width___ exp.time_
 25 omega -119.00   -7.00   0.7000    2.5000
omega____ theta____ kappa____ phi______ frames
    -      -40.0680  -77.0000  -30.0000 160

#__ type_ start__ end____ width___ exp.time_
 26 omega   57.00  128.40   0.7000    2.5000
omega____ theta____ kappa____ phi______ frames
    -       40.0680  178.0000 -120.0000 102

#__ type_ start__ end____ width___ exp.time_
 27 omega   55.00  127.10   0.7000    2.5000
omega____ theta____ kappa____ phi______ frames
    -       40.0680 -178.0000   30.0000 103

#__ type_ start__ end____ width___ exp.time_
 28 omega   31.00  121.30   0.7000   15.0000
omega____ theta____ kappa____ phi______ frames
    -      105.5400 -125.0000  -30.0000 129

#__ type_ start__ end____ width___ exp.time_
 29 omega   73.00  176.60   0.7000   15.0000
omega____ theta____ kappa____ phi______ frames
    -      105.5400   73.0000  110.9202 148

#__ type_ start__ end____ width___ exp.time_
 30 omega   75.00  112.80   0.7000   15.0000
omega____ theta____ kappa____ phi______ frames
    -      105.5400   61.0000   90.0000 54

#__ type_ start__ end____ width___ exp.time_
 31 omega   78.00  176.70   0.7000   15.0000
omega____ theta____ kappa____ phi______ frames
    -      105.5400   46.0000 -101.0000 141

#__ type_ start__ end____ width___ exp.time_
 32 omega   72.00  177.00   0.7000   15.0000
omega____ theta____ kappa____ phi______ frames
    -      105.5400   77.0000  150.0000 150
;
_diffrn_measurement_device 'four-circle diffractometer'
_diffrn_measurement_device_type 'SuperNova, Dual, Cu at zero, Atlas'
_diffrn_measurement_method '\w scans'
_diffrn_orient_matrix_UB_11 0.0840759000
_diffrn_orient_matrix_UB_12 0.1679923000
_diffrn_orient_matrix_UB_13 -0.0053643000
_diffrn_orient_matrix_UB_21 -0.0256957000
_diffrn_orient_matrix_UB_22 0.0097022000
_diffrn_orient_matrix_UB_23 -0.0791648000
_diffrn_orient_matrix_UB_31 -0.0560639000
_diffrn_orient_matrix_UB_32 0.2478246000
_diffrn_orient_matrix_UB_33 0.0067346000
_diffrn_radiation_monochromator mirror
_diffrn_radiation_probe x-ray
_diffrn_radiation_type CuK\a
_diffrn_radiation_wavelength 1.54184
_diffrn_reflns_av_R_equivalents 0.0497
_diffrn_reflns_av_unetI/netI 0.0302
_diffrn_reflns_Laue_measured_fraction_full 0.999
_diffrn_reflns_Laue_measured_fraction_max 0.996
_diffrn_reflns_limit_h_max 18
_diffrn_reflns_limit_h_min -18
_diffrn_reflns_limit_k_max 6
_diffrn_reflns_limit_k_min -6
_diffrn_reflns_limit_l_max 24
_diffrn_reflns_limit_l_min -24
_diffrn_reflns_number 27124
_diffrn_reflns_point_group_measured_fraction_full 0.996
_diffrn_reflns_point_group_measured_fraction_max 0.984
_diffrn_reflns_theta_full 67.684
_diffrn_reflns_theta_max 72.624
_diffrn_reflns_theta_min 3.492
_diffrn_source 'sealed X-ray tube'
_diffrn_source_type 'SuperNova (Cu) X-ray Source'
_exptl_absorpt_coefficient_mu 0.602
_exptl_absorpt_correction_T_max 1.00000
_exptl_absorpt_correction_T_min 0.36668
_exptl_absorpt_correction_type multi-scan
_exptl_absorpt_process_details
;
CrysAlisPro, Agilent Technologies,
Version 1.171.37.31 (release 14-01-2014 CrysAlis171 .NET)
(compiled Jan 14 2014,18:38:05)
Empirical absorption correction using spherical harmonics,
 implemented in SCALE3 ABSPACK scaling algorithm.
;
_exptl_crystal_density_diffrn 1.227
_exptl_crystal_F_000 588
_exptl_crystal_size_max 0.851
_exptl_crystal_size_mid 0.079
_exptl_crystal_size_min 0.042
_refine_diff_density_max 0.267
_refine_diff_density_min -0.248
_refine_diff_density_rms 0.039
_refine_ls_abs_structure_details
;
 Flack x determined using 2188 quotients [(I+)-(I-)]/[(I+)+(I-)]
 (Parsons, Flack and Wagner, Acta Cryst. B69 (2013) 249-259).
;
_refine_ls_abs_structure_Flack 0.14(19)
_refine_ls_extinction_method none
_refine_ls_goodness_of_fit_ref 1.021
_refine_ls_hydrogen_treatment mixed
_refine_ls_matrix_type full
_refine_ls_number_parameters 491
_refine_ls_number_reflns 5829
_refine_ls_number_restraints 488
_refine_ls_restrained_S_all 0.995
_refine_ls_R_factor_all 0.0568
_refine_ls_R_factor_gt 0.0527
_refine_ls_shift/su_max 0.000
_refine_ls_shift/su_mean 0.000
_refine_ls_structure_factor_coef Fsqd
_refine_ls_weighting_details 'w=1/[\s^2^(Fo^2^)+(0.0879P)^2^+0.3490P] where P=(Fo^2^+2Fc^2^)/3'
_refine_ls_weighting_scheme calc
_refine_ls_wR_factor_gt 0.1409
_refine_ls_wR_factor_ref 0.1463
_reflns_Friedel_coverage 0.767
_reflns_Friedel_fraction_full 0.993
_reflns_Friedel_fraction_max 0.969
_reflns_number_gt 5387
_reflns_number_total 5829
_reflns_threshold_expression 'I > 2\s(I)'
_cod_data_source_file c6dt04756d2.cif
_cod_data_source_block str1740
_cod_depositor_comments 'Adding full bibliography for 7041914--7041918.cif.'
_cod_original_cell_volume 1485.75(4)
_cod_database_code 7041917
_chemical_oxdiff_formula 'C35 H40 N4 O2'
_shelx_space_group_comment
;
The symmetry employed for this shelxl refinement is uniquely defined
by the following loop, which should always be used as a source of
symmetry information in preference to the above space-group names.
They are only intended as comments.
;
_reflns_odcompleteness_completeness 99.93
_reflns_odcompleteness_iscentric 1
_reflns_odcompleteness_theta 66.49
_olex2_refinement_description
;
1. Fixed Uiso
 At 1.2 times of:
  All C(H) groups, All C(H,H) groups
2. Restrained distances
 C20A-C21A
 1.38 with sigma of 0.001
 N2-H2
 0.97 with sigma of 0.02
 C19-C18B
 1.38 with sigma of 0.001
 C18B-C17B
 1.38 with sigma of 0.001
 C17B-C16
 1.38 with sigma of 0.001
 C16-C21A
 1.38 with sigma of 0.001
 C21A-C20A
 1.38 with sigma of 0.001
 C20A-C19
 1.38 with sigma of 0.001
 C17A-C16
 1.38 with sigma of 0.001
 C24A-C23A
 1.38 with sigma of 0.001
 C25A-C24A
 1.38 with sigma of 0.001
 C26A-C25A
 1.38 with sigma of 0.001
 C26A-C27A
 1.38 with sigma of 0.001
 C28A-C27A
 1.38 with sigma of 0.001
 C28A-C23A
 1.38 with sigma of 0.001
 N1-H1
 0.97 with sigma of 0.02
 C21B-C20B
 1.38 with sigma of 0.001
 C19-C20B
 1.38 with sigma of 0.001
 N3-H3AA
 0.9 with sigma of 0.02
3. Uiso/Uaniso restraints and constraints
All non-hydrogen atoms have similar U: within 1.7A with sigma of 0.04 and sigma
for terminal atoms of 0.08
4. Others
 Sof(H19A)=Sof(C17B)=Sof(H17B)=Sof(C18B)=Sof(H18B)=Sof(C21B)=Sof(H21B)=
 Sof(C20B)=Sof(H20B)=1-FVAR(1)
 Sof(H19)=Sof(C20A)=Sof(H20A)=Sof(C21A)=Sof(H21A)=Sof(C17A)=Sof(H17A)=
 Sof(C18A)=Sof(H18A)=FVAR(1)
 Sof(H3BB)=Sof(C22B)=Sof(H22A)=Sof(H22B)=Sof(C23B)=Sof(C24B)=Sof(H24B)=
 Sof(C25B)=Sof(H25B)=Sof(C26B)=Sof(H26B)=Sof(C27B)=Sof(H27B)=Sof(C28B)=
 Sof(H28B)=1-FVAR(2)
 Sof(C22A)=Sof(H22C)=Sof(H22D)=Sof(C23A)=Sof(C24A)=Sof(H24A)=Sof(C25A)=
 Sof(H25A)=Sof(C27A)=Sof(H27A)=Sof(C26A)=Sof(H26A)=Sof(C28A)=Sof(H28A)=
 Sof(H3AA)=FVAR(2)
5.a Ternary CH refined with riding coordinates:
 C5(H5), C7(H7)
5.b Secondary CH2 refined with riding coordinates:
 C1(H1A,H1B), C2(H2A,H2B), C3(H3A,H3B), C8(H8A,H8B), C15(H15A,H15B), C22B(H22A,
 H22B), C29(H29A,H29B), C22A(H22C,H22D)
5.c Aromatic/amide H refined with riding coordinates:
 C10(H10), C11(H11), C12(H12), C13(H13), C14(H14), C24B(H24B), C25B(H25B),
 C26B(H26B), C27B(H27B), C28B(H28B), C31(H31), C32(H32), C33(H33), C34(H34),
 C35(H35), C19(H19), C19(H19A), C20A(H20A), C21A(H21A), C17B(H17B), C18B(H18B),
 C17A(H17A), C18A(H18A), C21B(H21B), C24A(H24A), C25A(H25A), C27A(H27A),
 C26A(H26A), C28A(H28A), C20B(H20B)
;

loop_
_space_group_symop_operation_xyz
'x, y, z'
'-x, y+1/2, -z'

loop_
_atom_site_label
_atom_site_type_symbol
_atom_site_fract_x
_atom_site_fract_y
_atom_site_fract_z
_atom_site_U_iso_or_equiv
_atom_site_adp_type
_atom_site_occupancy
_atom_site_site_symmetry_order
_atom_site_calc_flag
_atom_site_refinement_flags_posn
_atom_site_refinement_flags_adp
_atom_site_refinement_flags_occupancy
_atom_site_disorder_assembly
_atom_site_disorder_group
H2 H -0.324(2) -0.493(5) -0.5703(18) 0.047(10) Uiso 1 1 d D . . . .
H1 H -0.338(3) -0.681(6) -0.321(2) 0.056(11) Uiso 1 1 d D . . . .
H4 H -0.303(3) -0.396(11) -0.665(3) 0.077(15) Uiso 1 1 d . . . . .
H3BB H -0.209(5) -0.667(15) -0.269(4) 0.023(16) Uiso 0.423(10) 1 d . . P A 4
C1 C -0.43810(19) -0.5348(7) -0.39415(15) 0.0399(6) Uani 1 1 d . U . . .
H1A H -0.4803 -0.3992 -0.3857 0.048 Uiso 1 1 calc R . . . .
H1B H -0.4684 -0.7006 -0.3918 0.048 Uiso 1 1 calc R . . . .
C2 C -0.41312(18) -0.5000(7) -0.46637(14) 0.0366(6) Uani 1 1 d . U . . .
H2A H -0.4682 -0.4987 -0.4995 0.044 Uiso 1 1 calc R . . . .
H2B H -0.3840 -0.3324 -0.4688 0.044 Uiso 1 1 calc R . . . .
C3 C -0.35123(18) -0.7079(6) -0.48674(13) 0.0324(5) Uani 1 1 d . U . . .
H3A H -0.2949 -0.7069 -0.4551 0.039 Uiso 1 1 calc R . . . .
H3B H -0.3793 -0.8769 -0.4841 0.039 Uiso 1 1 calc R . . . .
C4 C -0.31305(18) -0.8504(6) -0.59831(14) 0.0335(5) Uani 1 1 d . U . . .
C5 C -0.2884(2) -0.7699(7) -0.66869(14) 0.0380(6) Uani 1 1 d . U . . .
H5 H -0.3175 -0.8956 -0.7025 0.046 Uiso 1 1 calc R . . . .
C6 C -0.3209(2) -0.3021(7) -0.31800(15) 0.0404(6) Uani 1 1 d . U . . .
C7 C -0.2369(2) -0.3158(7) -0.26447(16) 0.0448(7) Uani 1 1 d . U . . .
H7 H -0.2473 -0.1964 -0.2274 0.054 Uiso 1 1 calc R . . . .
C8 C -0.1546(3) -0.2068(8) -0.2949(2) 0.0549(8) Uani 1 1 d . U . . .
H8A H -0.1678 -0.0290 -0.3094 0.066 Uiso 1 1 calc R . . . .
H8B H -0.1031 -0.2025 -0.2584 0.066 Uiso 1 1 calc R . . . .
C9 C -0.1280(2) -0.3556(7) -0.35513(17) 0.0441(7) Uani 1 1 d . U . . .
C10 C -0.1613(2) -0.2830(7) -0.42271(18) 0.0459(7) Uani 1 1 d . U . . .
H10 H -0.2019 -0.1453 -0.4303 0.055 Uiso 1 1 calc R . . . .
C11 C -0.1352(2) -0.4112(8) -0.47869(17) 0.0467(7) Uani 1 1 d . U . . .
H11 H -0.1571 -0.3574 -0.5234 0.056 Uiso 1 1 calc R . . . .
C12 C -0.0767(2) -0.6190(8) -0.46812(17) 0.0480(7) Uani 1 1 d . U . . .
H12 H -0.0600 -0.7082 -0.5057 0.058 Uiso 1 1 calc R . . . .
C13 C -0.0431(2) -0.6940(8) -0.40198(18) 0.0500(7) Uani 1 1 d . U . . .
H13 H -0.0035 -0.8341 -0.3949 0.060 Uiso 1 1 calc R . . . .
C14 C -0.0679(2) -0.5626(8) -0.34565(17) 0.0482(7) Uani 1 1 d . U . . .
H14 H -0.0440 -0.6136 -0.3011 0.058 Uiso 1 1 calc R . . . .
C15 C -0.1860(2) -0.8034(9) -0.66644(18) 0.0564(9) Uani 1 1 d . U . . .
H15A H -0.1549 -0.6696 -0.6371 0.068 Uiso 1 1 calc R . . . .
H15B H -0.1679 -0.9707 -0.6461 0.068 Uiso 1 1 calc R . . . .
C16 C -0.1576(2) -0.7872(7) -0.73662(19) 0.0610(10) Uani 1 1 d D U . . .
C22B C -0.1605(6) -0.574(2) -0.1720(4) 0.056(2) Uani 0.423(10) 1 d . U P A 4
H22A H -0.1609 -0.4065 -0.1493 0.067 Uiso 0.423(10) 1 calc R . P A 4
H22B H -0.0997 -0.6047 -0.1823 0.067 Uiso 0.423(10) 1 calc R . P A 4
C23B C -0.1851(15) -0.787(3) -0.1229(6) 0.053(3) Uani 0.423(10) 1 d . U P A 4
C24B C -0.2702(15) -0.847(6) -0.1131(12) 0.085(6) Uani 0.423(10) 1 d . U P A 4
H24B H -0.3206 -0.7601 -0.1356 0.102 Uiso 0.423(10) 1 calc R . P A 4
C25B C -0.2772(13) -1.059(6) -0.0646(13) 0.091(6) Uani 0.423(10) 1 d . U P A 4
H25B H -0.3353 -1.1013 -0.0562 0.110 Uiso 0.423(10) 1 calc R . P A 4
C26B C -0.209(2) -1.201(5) -0.0306(13) 0.097(8) Uani 0.423(10) 1 d . U P A 4
H26B H -0.2167 -1.3467 -0.0038 0.116 Uiso 0.423(10) 1 calc R . P A 4
C27B C -0.129(2) -1.102(5) -0.0408(14) 0.114(9) Uani 0.423(10) 1 d . U P A 4
H27B H -0.0776 -1.1747 -0.0149 0.137 Uiso 0.423(10) 1 calc R . P A 4
C28B C -0.1133(19) -0.907(4) -0.0847(11) 0.095(6) Uani 0.423(10) 1 d . U P A 4
H28B H -0.0545 -0.8565 -0.0886 0.114 Uiso 0.423(10) 1 calc R . P A 4
C29 C -0.4113(2) -0.4965(9) -0.72453(17) 0.0517(8) Uani 1 1 d . U . . .
H29A H -0.4286 -0.3147 -0.7281 0.062 Uiso 1 1 calc R . . . .
H29B H -0.4488 -0.5816 -0.6946 0.062 Uiso 1 1 calc R . . . .
C30 C -0.4281(2) -0.6192(8) -0.79540(17) 0.0526(8) Uani 1 1 d . U . . .
C31 C -0.3767(6) -0.5564(18) -0.8450(2) 0.134(3) Uani 1 1 d . U . . .
H31 H -0.3312 -0.4330 -0.8348 0.161 Uiso 1 1 calc R . . . .
C32 C -0.3893(6) -0.6676(19) -0.9093(2) 0.134(3) Uani 1 1 d . U . . .
H32 H -0.3529 -0.6170 -0.9417 0.161 Uiso 1 1 calc R . . . .
C33 C -0.4528(3) -0.8466(13) -0.9259(2) 0.0799(14) Uani 1 1 d . U . . .
H33 H -0.4621 -0.9201 -0.9698 0.096 Uiso 1 1 calc R . . . .
C34 C -0.5036(4) -0.9193(16) -0.8771(3) 0.106(2) Uani 1 1 d . U . . .
H34 H -0.5473 -1.0475 -0.8874 0.127 Uiso 1 1 calc R . . . .
C35 C -0.4916(3) -0.8061(12) -0.8118(3) 0.0779(13) Uani 1 1 d . U . . .
H35 H -0.5274 -0.8590 -0.7792 0.093 Uiso 1 1 calc R . . . .
N1 N -0.35971(17) -0.5255(6) -0.34023(12) 0.0376(5) Uani 1 1 d D U . . .
N2 N -0.33289(16) -0.6625(6) -0.55683(11) 0.0328(5) Uani 1 1 d D U . . .
N3 N -0.2194(2) -0.5682(7) -0.23226(15) 0.0481(6) Uani 1 1 d D U . . .
N4 N -0.31678(18) -0.5166(6) -0.69390(12) 0.0399(5) Uani 1 1 d . U . . .
O1 O -0.35050(18) -0.0889(6) -0.33960(14) 0.0563(6) Uani 1 1 d . U . . .
O2 O -0.31129(16) -1.0823(6) -0.58176(11) 0.0458(5) Uani 1 1 d . U . . .
C19 C -0.1116(4) -0.7661(11) -0.8703(3) 0.0958(18) Uani 1 1 d D U . . .
H19 H -0.1070 -0.7473 -0.9170 0.115 Uiso 0.578(15) 1 calc R . P B 1
H19A H -0.0905 -0.7723 -0.9128 0.115 Uiso 0.422(15) 1 calc R . P B 2
C20A C -0.1411(10) -0.9885(13) -0.8412(4) 0.097(4) Uani 0.578(15) 1 d D U P B 1
H20A H -0.1437 -1.1392 -0.8676 0.117 Uiso 0.578(15) 1 calc R . P B 1
C21A C -0.1672(7) -1.0089(11) -0.7765(4) 0.073(3) Uani 0.578(15) 1 d D U P B 1
H21A H -0.1898 -1.1628 -0.7608 0.088 Uiso 0.578(15) 1 calc R . P B 1
C17B C -0.0868(6) -0.640(3) -0.7536(7) 0.064(4) Uani 0.422(15) 1 d D U P B 2
H17B H -0.0541 -0.5423 -0.7186 0.077 Uiso 0.422(15) 1 calc R . P B 2
C18B C -0.0604(8) -0.627(4) -0.8183(6) 0.081(5) Uani 0.422(15) 1 d D U P B 2
H18B H -0.0105 -0.5298 -0.8264 0.098 Uiso 0.422(15) 1 calc R . P B 2
C17A C -0.1130(7) -0.5711(16) -0.7563(6) 0.081(4) Uani 0.578(15) 1 d D U P B 1
H17A H -0.0991 -0.4294 -0.7272 0.097 Uiso 0.578(15) 1 calc R . P B 1
C18A C -0.0903(9) -0.580(4) -0.8225(7) 0.104(6) Uani 0.578(15) 1 d . U P B 1
H18A H -0.0564 -0.4409 -0.8353 0.125 Uiso 0.578(15) 1 calc R . P B 1
C22A C -0.2763(4) -0.6377(15) -0.1798(3) 0.0550(18) Uani 0.577(10) 1 d . U P A 3
H22C H -0.3332 -0.7047 -0.2035 0.066 Uiso 0.577(10) 1 calc R . P A 3
H22D H -0.2898 -0.4798 -0.1562 0.066 Uiso 0.577(10) 1 calc R . P A 3
C21B C -0.2181(10) -0.919(3) -0.8010(5) 0.072(4) Uani 0.422(15) 1 d D U P B 2
H21B H -0.2704 -1.0102 -0.7953 0.086 Uiso 0.422(15) 1 calc R . P B 2
C23A C -0.2381(9) -0.835(2) -0.1255(4) 0.054(3) Uani 0.577(10) 1 d D U P A 3
C24A C -0.2943(8) -0.983(3) -0.0909(6) 0.074(3) Uani 0.577(10) 1 d D U P A 3
H24A H -0.3569 -0.9739 -0.1016 0.089 Uiso 0.577(10) 1 calc R . P A 3
C25A C -0.2529(10) -1.146(3) -0.0397(8) 0.096(6) Uani 0.577(10) 1 d D U P A 3
H25A H -0.2894 -1.2426 -0.0145 0.115 Uiso 0.577(10) 1 calc R . P A 3
C27A C -0.1058(9) -1.015(3) -0.0575(8) 0.092(5) Uani 0.577(10) 1 d D U P A 3
H27A H -0.0432 -1.0223 -0.0463 0.111 Uiso 0.577(10) 1 calc R . P A 3
C26A C -0.1602(10) -1.172(3) -0.0237(7) 0.095(6) Uani 0.577(10) 1 d D U P A 3
H26A H -0.1351 -1.2924 0.0091 0.114 Uiso 0.577(10) 1 calc R . P A 3
C28A C -0.1452(8) -0.847(3) -0.1081(7) 0.074(3) Uani 0.577(10) 1 d D U P A 3
H28A H -0.1087 -0.7404 -0.1309 0.089 Uiso 0.577(10) 1 calc R . P A 3
C20B C -0.1912(7) -0.897(3) -0.8654(5) 0.081(4) Uani 0.422(15) 1 d D U P B 2
H20B H -0.2258 -0.9672 -0.9043 0.097 Uiso 0.422(15) 1 calc R . P B 2
H3AA H -0.174(4) -0.679(14) -0.236(5) 0.07(2) Uiso 0.577(10) 1 d D . P A 3

loop_
_atom_site_aniso_label
_atom_site_aniso_U_11
_atom_site_aniso_U_22
_atom_site_aniso_U_33
_atom_site_aniso_U_23
_atom_site_aniso_U_13
_atom_site_aniso_U_12
C1 0.0435(14) 0.0340(15) 0.0449(14) 0.0017(12) 0.0151(11) 0.0059(11)
C2 0.0402(13) 0.0304(13) 0.0398(13) 0.0028(11) 0.0082(10) 0.0046(11)
C3 0.0386(13) 0.0262(12) 0.0330(12) 0.0048(10) 0.0069(10) 0.0017(10)
C4 0.0365(12) 0.0281(13) 0.0357(13) -0.0003(10) 0.0047(10) 0.0011(10)
C5 0.0491(15) 0.0331(14) 0.0328(13) -0.0025(11) 0.0093(11) 0.0013(11)
C6 0.0572(16) 0.0273(13) 0.0408(14) -0.0044(12) 0.0206(12) 0.0036(12)
C7 0.0632(18) 0.0297(14) 0.0435(15) -0.0123(13) 0.0146(13) -0.0015(13)
C8 0.064(2) 0.0387(17) 0.064(2) -0.0153(15) 0.0149(16) -0.0140(14)
C9 0.0452(15) 0.0366(15) 0.0522(17) -0.0053(13) 0.0128(12) -0.0098(12)
C10 0.0405(14) 0.0378(15) 0.0607(18) 0.0031(14) 0.0116(13) 0.0003(12)
C11 0.0405(15) 0.0532(19) 0.0479(16) 0.0043(14) 0.0120(12) -0.0061(13)
C12 0.0457(16) 0.0493(18) 0.0522(17) -0.0062(14) 0.0174(13) -0.0028(13)
C13 0.0446(15) 0.0458(17) 0.0620(19) 0.0000(15) 0.0151(13) 0.0047(13)
C14 0.0517(16) 0.0443(18) 0.0485(16) 0.0029(14) 0.0063(13) -0.0043(14)
C15 0.0558(18) 0.067(2) 0.0503(18) 0.0127(17) 0.0200(14) 0.0173(17)
C16 0.064(2) 0.067(2) 0.059(2) 0.0105(19) 0.0310(17) 0.0194(18)
C22B 0.061(5) 0.058(5) 0.046(4) -0.002(4) 0.000(3) -0.005(4)
C23B 0.083(11) 0.045(6) 0.029(4) -0.006(4) 0.000(6) 0.031(7)
C24B 0.087(11) 0.080(11) 0.093(12) -0.011(10) 0.030(8) 0.023(9)
C25B 0.097(12) 0.101(18) 0.077(17) 0.004(11) 0.020(11) 0.006(12)
C26B 0.18(2) 0.054(9) 0.060(9) 0.019(8) 0.013(16) -0.003(15)
C27B 0.135(19) 0.110(15) 0.098(15) 0.071(10) 0.018(12) 0.020(12)
C28B 0.118(15) 0.087(13) 0.085(15) 0.047(8) 0.031(11) 0.033(10)
C29 0.0591(18) 0.0521(18) 0.0439(15) 0.0102(15) 0.0073(13) 0.0088(15)
C30 0.0586(18) 0.055(2) 0.0408(15) 0.0139(14) -0.0028(13) -0.0019(15)
C31 0.192(7) 0.167(7) 0.045(2) -0.012(3) 0.028(3) -0.120(6)
C32 0.185(7) 0.180(8) 0.040(2) -0.004(3) 0.021(3) -0.099(6)
C33 0.082(3) 0.094(4) 0.056(2) -0.008(2) -0.015(2) 0.000(3)
C34 0.074(3) 0.130(6) 0.112(4) -0.050(4) 0.013(3) -0.039(3)
C35 0.059(2) 0.094(3) 0.083(3) -0.015(3) 0.020(2) -0.018(2)
N1 0.0530(13) 0.0256(11) 0.0363(11) -0.0007(9) 0.0134(10) 0.0025(9)
N2 0.0444(11) 0.0225(10) 0.0325(10) 0.0015(8) 0.0090(9) 0.0006(9)
N3 0.0610(16) 0.0386(15) 0.0459(14) -0.0055(12) 0.0115(12) 0.0039(12)
N4 0.0563(14) 0.0317(12) 0.0325(11) -0.0002(10) 0.0089(10) 0.0000(10)
O1 0.0764(16) 0.0243(10) 0.0697(15) 0.0007(10) 0.0164(12) 0.0086(10)
O2 0.0696(13) 0.0257(10) 0.0448(11) 0.0020(9) 0.0173(9) 0.0035(9)
C19 0.106(4) 0.129(5) 0.063(3) 0.011(3) 0.048(3) 0.022(4)
C20A 0.120(9) 0.112(8) 0.068(5) -0.015(5) 0.041(6) 0.029(7)
C21A 0.093(6) 0.074(5) 0.059(4) -0.004(4) 0.031(4) 0.021(5)
C17B 0.020(5) 0.117(9) 0.054(5) 0.015(6) 0.000(4) 0.007(5)
C18B 0.025(7) 0.156(12) 0.065(6) 0.018(7) 0.015(5) -0.018(8)
C17A 0.025(4) 0.166(11) 0.053(4) 0.012(6) 0.006(4) -0.010(6)
C18A 0.038(6) 0.206(14) 0.072(6) 0.033(8) 0.019(4) -0.032(8)
C22A 0.064(4) 0.061(4) 0.043(3) -0.001(3) 0.016(2) 0.012(3)
C21B 0.082(8) 0.089(8) 0.051(5) -0.024(5) 0.027(5) -0.006(7)
C23A 0.071(8) 0.057(5) 0.033(4) -0.017(3) 0.003(5) 0.016(7)
C24A 0.108(7) 0.057(6) 0.056(7) 0.013(5) 0.009(6) 0.000(6)
C25A 0.155(14) 0.080(9) 0.057(8) 0.033(6) 0.032(9) 0.048(8)
C27A 0.095(7) 0.102(14) 0.081(10) 0.007(10) 0.018(7) 0.023(9)
C26A 0.163(17) 0.089(13) 0.034(5) 0.009(6) 0.021(8) 0.036(12)
C28A 0.095(11) 0.072(9) 0.059(8) 0.014(6) 0.021(6) 0.029(6)
C20B 0.082(7) 0.120(11) 0.043(5) -0.024(6) 0.019(5) 0.005(7)

loop_
_atom_type_symbol
_atom_type_description
_atom_type_scat_dispersion_real
_atom_type_scat_dispersion_imag
_atom_type_scat_source
C C 0.0181 0.0091 'International Tables Vol C Tables 4.2.6.8 and 6.1.1.4'
H H 0.0000 0.0000 'International Tables Vol C Tables 4.2.6.8 and 6.1.1.4'
N N 0.0311 0.0180 'International Tables Vol C Tables 4.2.6.8 and 6.1.1.4'
O O 0.0492 0.0322 'International Tables Vol C Tables 4.2.6.8 and 6.1.1.4'

loop_
_geom_angle_atom_site_label_1
_geom_angle_atom_site_label_2
_geom_angle_atom_site_label_3
_geom_angle
H1A C1 H1B 107.8
C2 C1 H1A 109.0
C2 C1 H1B 109.0
N1 C1 H1A 109.0
N1 C1 H1B 109.0
N1 C1 C2 112.8(2)
C1 C2 H2A 108.8
C1 C2 H2B 108.8
H2A C2 H2B 107.7
C3 C2 C1 113.8(2)
C3 C2 H2A 108.8
C3 C2 H2B 108.8
C2 C3 H3A 109.7
C2 C3 H3B 109.7
H3A C3 H3B 108.2
N2 C3 C2 110.0(2)
N2 C3 H3A 109.7
N2 C3 H3B 109.7
N2 C4 C5 117.2(2)
O2 C4 C5 119.8(2)
O2 C4 N2 122.9(3)
C4 C5 H5 106.7
C4 C5 C15 108.2(2)
C15 C5 H5 106.7
N4 C5 C4 117.2(2)
N4 C5 H5 106.7
N4 C5 C15 110.8(3)
N1 C6 C7 117.6(3)
O1 C6 C7 119.8(3)
O1 C6 N1 122.6(3)
C6 C7 H7 106.1
C6 C7 C8 110.0(3)
C8 C7 H7 106.1
N3 C7 C6 114.9(3)
N3 C7 H7 106.1
N3 C7 C8 112.9(3)
C7 C8 H8A 108.4
C7 C8 H8B 108.4
H8A C8 H8B 107.5
C9 C8 C7 115.5(3)
C9 C8 H8A 108.4
C9 C8 H8B 108.4
C10 C9 C8 120.5(3)
C14 C9 C8 121.6(3)
C14 C9 C10 117.9(3)
C9 C10 H10 119.3
C11 C10 C9 121.4(3)
C11 C10 H10 119.3
C10 C11 H11 120.1
C12 C11 C10 119.8(3)
C12 C11 H11 120.1
C11 C12 H12 120.1
C13 C12 C11 119.8(3)
C13 C12 H12 120.1
C12 C13 H13 119.7
C12 C13 C14 120.5(3)
C14 C13 H13 119.7
C9 C14 H14 119.7
C13 C14 C9 120.6(3)
C13 C14 H14 119.7
C5 C15 H15A 109.1
C5 C15 H15B 109.1
H15A C15 H15B 107.9
C16 C15 C5 112.4(3)
C16 C15 H15A 109.1
C16 C15 H15B 109.1
C15 C16 C21B 119.9(4)
C21A C16 C15 116.9(4)
C21A C16 C17A 121.6(7)
C17B C16 C15 125.5(7)
C17B C16 C21B 114.3(7)
C17A C16 C15 120.9(6)
H22A C22B H22B 107.9
C23B C22B H22A 109.2
C23B C22B H22B 109.2
N3 C22B H22A 109.2
N3 C22B H22B 109.2
N3 C22B C23B 111.9(9)
C24B C23B C22B 125(2)
C24B C23B C28B 120(2)
C28B C23B C22B 115(2)
C23B C24B H24B 122.5
C23B C24B C25B 115(2)
C25B C24B H24B 122.5
C24B C25B H25B 116.4
C26B C25B C24B 127(2)
C26B C25B H25B 116.4
C25B C26B H26B 124.8
C25B C26B C27B 110(2)
C27B C26B H26B 124.8
C26B C27B H27B 116.3
C26B C27B C28B 127(3)
C28B C27B H27B 116.3
C23B C28B H28B 120.3
C27B C28B C23B 119(3)
C27B C28B H28B 120.3
H29A C29 H29B 107.9
C30 C29 H29A 109.3
C30 C29 H29B 109.3
N4 C29 H29A 109.3
N4 C29 H29B 109.3
N4 C29 C30 111.8(3)
C31 C30 C29 121.2(4)
C35 C30 C29 122.1(3)
C35 C30 C31 116.6(4)
C30 C31 H31 118.7
C30 C31 C32 122.6(5)
C32 C31 H31 118.7
C31 C32 H32 119.6
C33 C32 C31 120.8(5)
C33 C32 H32 119.6
C32 C33 H33 120.9
C32 C33 C34 118.2(5)
C34 C33 H33 120.9
C33 C34 H34 119.3
C33 C34 C35 121.3(5)
C35 C34 H34 119.3
C30 C35 C34 120.5(4)
C30 C35 H35 119.8
C34 C35 H35 119.8
C1 N1 H1 118(3)
C6 N1 H1 120(3)
C6 N1 C1 122.0(2)
C3 N2 H2 118(2)
C4 N2 H2 117(2)
C4 N2 C3 123.3(2)
C7 N3 H3BB 101(5)
C7 N3 C22A 115.8(4)
C7 N3 H3AA 129(6)
C22B N3 H3BB 120(5)
C22B N3 C7 116.6(5)
C22A N3 H3AA 115(6)
C5 N4 H4 114(4)
C5 N4 C29 115.2(3)
C29 N4 H4 110(4)
C20A C19 H19 124.4
C18B C19 H19A 116.9
C18B C19 C20B 126.2(7)
C18A C19 H19 124.4
C18A C19 C20A 111.2(8)
C20B C19 H19A 116.9
C19 C20A H20A 116.9
C19 C20A C21A 126.3(6)
C21A C20A H20A 116.9
C16 C21A C20A 115.8(6)
C16 C21A H21A 122.1
C20A C21A H21A 122.1
C16 C17B H17B 117.3
C16 C17B C18B 125.3(13)
C18B C17B H17B 117.3
C19 C18B C17B 116.7(12)
C19 C18B H18B 121.7
C17B C18B H18B 121.7
C16 C17A H17A 122.3
C16 C17A C18A 115.4(13)
C18A C17A H17A 122.3
C19 C18A C17A 127.4(14)
C19 C18A H18A 116.3
C17A C18A H18A 116.3
N3 C22A H22C 108.0
N3 C22A H22D 108.0
N3 C22A C23A 117.1(6)
H22C C22A H22D 107.3
C23A C22A H22C 108.0
C23A C22A H22D 108.0
C16 C21B H21B 120.7
C20B C21B C16 118.6(9)
C20B C21B H21B 120.7
C24A C23A C22A 121.2(12)
C28A C23A C22A 117.6(12)
C28A C23A C24A 121.0(10)
C23A C24A H24A 121.6
C23A C24A C25A 116.7(13)
C25A C24A H24A 121.6
C24A C25A H25A 118.2
C26A C25A C24A 123.6(16)
C26A C25A H25A 118.2
C26A C27A H27A 120.3
C26A C27A C28A 119.4(14)
C28A C27A H27A 120.3
C25A C26A H26A 120.9
C27A C26A C25A 118.3(16)
C27A C26A H26A 120.9
C23A C28A C27A 120.8(12)
C23A C28A H28A 119.6
C27A C28A H28A 119.6
C19 C20B H20B 120.9
C21B C20B C19 118.1(8)
C21B C20B H20B 120.9

loop_
_geom_bond_atom_site_label_1
_geom_bond_atom_site_label_2
_geom_bond_distance
C1 H1A 0.9700
C1 H1B 0.9700
C1 C2 1.522(4)
C1 N1 1.458(4)
C2 H2A 0.9700
C2 H2B 0.9700
C2 C3 1.504(4)
C3 H3A 0.9700
C3 H3B 0.9700
C3 N2 1.454(3)
C4 C5 1.532(4)
C4 N2 1.323(3)
C4 O2 1.236(4)
C5 H5 0.9800
C5 C15 1.533(4)
C5 N4 1.436(4)
C6 C7 1.515(5)
C6 N1 1.332(4)
C6 O1 1.234(4)
C7 H7 0.9800
C7 C8 1.545(5)
C7 N3 1.451(4)
C8 H8A 0.9700
C8 H8B 0.9700
C8 C9 1.506(5)
C9 C10 1.393(5)
C9 C14 1.388(5)
C10 H10 0.9300
C10 C11 1.381(5)
C11 H11 0.9300
C11 C12 1.377(5)
C12 H12 0.9300
C12 C13 1.373(5)
C13 H13 0.9300
C13 C14 1.387(5)
C14 H14 0.9300
C15 H15A 0.9700
C15 H15B 0.9700
C15 C16 1.495(4)
C16 C21A 1.3773(14)
C16 C17B 1.3788(15)
C16 C17A 1.3794(15)
C16 C21B 1.591(12)
C22B H22A 0.9700
C22B H22B 0.9700
C22B C23B 1.535(18)
C22B N3 1.366(8)
C23B C24B 1.35(2)
C23B C28B 1.36(2)
C24B H24B 0.9300
C24B C25B 1.46(3)
C25B H25B 0.9300
C25B C26B 1.35(3)
C26B H26B 0.9300
C26B C27B 1.35(4)
C27B H27B 0.9300
C27B C28B 1.36(2)
C28B H28B 0.9300
C29 H29A 0.9700
C29 H29B 0.9700
C29 C30 1.510(5)
C29 N4 1.454(4)
C30 C31 1.359(6)
C30 C35 1.356(6)
C31 H31 0.9300
C31 C32 1.370(8)
C32 H32 0.9300
C32 C33 1.328(8)
C33 H33 0.9300
C33 C34 1.354(8)
C34 H34 0.9300
C34 C35 1.390(8)
C35 H35 0.9300
N1 H1 0.92(2)
N2 H2 0.93(2)
N3 H3BB 0.92(8)
N3 C22A 1.467(7)
N3 H3AA 0.89(3)
N4 H4 0.85(6)
C19 H19 0.9300
C19 H19A 0.9300
C19 C20A 1.3792(15)
C19 C18B 1.3795(15)
C19 C18A 1.345(19)
C19 C20B 1.3808(15)
C20A H20A 0.9300
C20A C21A 1.3797(10)
C21A H21A 0.9300
C17B H17B 0.9300
C17B C18B 1.3797(14)
C18B H18B 0.9300
C17A H17A 0.9300
C17A C18A 1.384(14)
C18A H18A 0.9300
C22A H22C 0.9700
C22A H22D 0.9700
C22A C23A 1.520(12)
C21B H21B 0.9300
C21B C20B 1.3806(14)
C23A C24A 1.3800(14)
C23A C28A 1.3798(14)
C24A H24A 0.9300
C24A C25A 1.3803(14)
C25A H25A 0.9300
C25A C26A 1.3802(14)
C27A H27A 0.9300
C27A C26A 1.3800(14)
C27A C28A 1.3801(14)
C26A H26A 0.9300
C28A H28A 0.9300
C20B H20B 0.9300

loop_
_geom_torsion_atom_site_label_1
_geom_torsion_atom_site_label_2
_geom_torsion_atom_site_label_3
_geom_torsion_atom_site_label_4
_geom_torsion
C1 C2 C3 N2 178.6(2)
C2 C1 N1 C6 78.3(3)
C2 C3 N2 C4 -152.2(3)
C4 C5 C15 C16 167.3(3)
C4 C5 N4 C29 -79.3(3)
C5 C4 N2 C3 -175.5(2)
C5 C15 C16 C21A -81.9(7)
C5 C15 C16 C17B 132.4(8)
C5 C15 C16 C17A 106.6(7)
C5 C15 C16 C21B -40.1(9)
C6 C7 C8 C9 -63.5(4)
C6 C7 N3 C22B -162.8(5)
C6 C7 N3 C22A -76.2(4)
C7 C6 N1 C1 -176.8(2)
C7 C8 C9 C10 93.6(4)
C7 C8 C9 C14 -88.4(4)
C7 N3 C22A C23A -155.5(6)
C8 C7 N3 C22B 69.9(5)
C8 C7 N3 C22A 156.5(4)
C8 C9 C10 C11 177.7(3)
C8 C9 C14 C13 -178.9(3)
C9 C10 C11 C12 1.4(5)
C10 C9 C14 C13 -0.9(4)
C10 C11 C12 C13 -1.4(5)
C11 C12 C13 C14 0.2(5)
C12 C13 C14 C9 1.0(5)
C14 C9 C10 C11 -0.3(4)
C15 C5 N4 C29 156.0(3)
C15 C16 C21A C20A 179.6(8)
C15 C16 C17B C18B 179.5(12)
C15 C16 C17A C18A 179.9(8)
C15 C16 C21B C20B 178.7(10)
C16 C17B C18B C19 2(2)
C16 C17A C18A C19 4.4(18)
C16 C21B C20B C19 1.9(19)
C22B C23B C24B C25B 179.1(13)
C22B C23B C28B C27B -179(2)
C23B C22B N3 C7 147.4(7)
C23B C24B C25B C26B -2(3)
C24B C23B C28B C27B 5(3)
C24B C25B C26B C27B 7(4)
C25B C26B C27B C28B -7(5)
C26B C27B C28B C23B 2(5)
C28B C23B C24B C25B -5(3)
C29 C30 C31 C32 178.8(8)
C29 C30 C35 C34 -178.3(5)
C30 C29 N4 C5 -74.7(3)
C30 C31 C32 C33 -0.8(16)
C31 C30 C35 C34 -1.6(9)
C31 C32 C33 C34 -1.1(13)
C32 C33 C34 C35 1.6(11)
C33 C34 C35 C30 -0.2(10)
C35 C30 C31 C32 2.1(13)
N1 C1 C2 C3 61.5(3)
N1 C6 C7 C8 115.8(3)
N1 C6 C7 N3 -13.0(4)
N2 C4 C5 C15 106.0(3)
N2 C4 C5 N4 -20.1(4)
N3 C7 C8 C9 66.3(4)
N3 C22B C23B C24B -39.7(17)
N3 C22B C23B C28B 144.3(13)
N3 C22A C23A C24A -155.9(9)
N3 C22A C23A C28A 28.9(11)
N4 C5 C15 C16 -63.0(4)
N4 C29 C30 C31 -51.3(7)
N4 C29 C30 C35 125.2(4)
O1 C6 C7 C8 -63.8(3)
O1 C6 C7 N3 167.5(3)
O1 C6 N1 C1 2.7(4)
O2 C4 C5 C15 -72.0(4)
O2 C4 C5 N4 161.9(3)
O2 C4 N2 C3 2.4(4)
C19 C20A C21A C16 -3.8(17)
C20A C19 C18A C17A -15.1(17)
C21A C16 C17A C18A 8.7(13)
C17B C16 C21B C20B 5.4(16)
C18B C19 C20B C21B -8(2)
C17A C16 C21A C20A -8.9(13)
C18A C19 C20A C21A 14.7(16)
C22A C23A C24A C25A -176.3(11)
C22A C23A C28A C27A 177.7(10)
C21B C16 C17B C18B -7.7(18)
C23A C24A C25A C26A -2(2)
C24A C23A C28A C27A 2.6(17)
C24A C25A C26A C27A 4(3)
C26A C27A C28A C23A -0.3(19)
C28A C23A C24A C25A -1.3(19)
C28A C27A C26A C25A -3(2)
C20B C19 C18B C17B 6(2)
